data_4036298
loop_
_publ_author_name
'Seo, Yeon Ji'
'Kim, Jin-ah'
'Lee, Hyeon-Kyu'

_publ_section_title
;
 Stereoselective Synthesis of 4-Substituted Cyclic
 Sulfamidate-5-Phosphonates by Using Rh-Catalyzed, Asymmetric Transfer
 Hydrogenation with Accompanying Dynamic Kinetic Resolution.
;
_journal_issue 17
_journal_name_full 'The Journal of organic chemistry'
_journal_page_first 8887
_journal_page_last 8902
_journal_paper_doi 10.1021/acs.joc.5b01434
_journal_volume 80
_journal_year 2015
_chemical_formula_sum 'C12 H16 N O8 P S'
_chemical_formula_weight 365.29
_space_group_IT_number 19
_space_group_name_Hall 'P 2ac 2ab'
_space_group_name_H-M_alt 'P 21 21 21'
_symmetry_cell_setting orthorhombic
_symmetry_space_group_name_H-M 'P 21 21 21'
_atom_sites_solution_hydrogens geom
_atom_sites_solution_primary direct
_atom_sites_solution_secondary difmap
_audit_creation_method SHELXL-97
_cell_angle_alpha 90.00
_cell_angle_beta 90.00
_cell_angle_gamma 90.00
_cell_formula_units_Z 8
_cell_length_a 12.5348(4)
_cell_length_b 14.0822(5)
_cell_length_c 18.0788(6)
_cell_measurement_reflns_used 9265
_cell_measurement_temperature 100(1)
_cell_measurement_theta_max 28.21
_cell_measurement_theta_min 2.45
_cell_volume 3191.23(19)
_computing_cell_refinement 'Bruker SAINT'
_computing_data_collection 'Bruker APEX2'
_computing_data_reduction 'Bruker SAINT'
_computing_molecular_graphics 'Bruker SHELXTL'
_computing_publication_material 'Bruker SHELXTL'
_computing_structure_refinement 'SHELXL-97 (Sheldrick, 2008)'
_computing_structure_solution 'SHELXS-97 (Sheldrick, 2008)'
_diffrn_ambient_temperature 100(1)
_diffrn_measured_fraction_theta_full 0.999
_diffrn_measured_fraction_theta_max 0.999
_diffrn_measurement_device_type 'Bruker APEX-II CCD'
_diffrn_measurement_method '\f and \w scans'
_diffrn_radiation_monochromator graphite
_diffrn_radiation_source 'fine-focus sealed tube'
_diffrn_radiation_type MoK\a
_diffrn_radiation_wavelength 0.71073
_diffrn_reflns_av_R_equivalents 0.0247
_diffrn_reflns_av_sigmaI/netI 0.0150
_diffrn_reflns_limit_h_max 16
_diffrn_reflns_limit_h_min -16
_diffrn_reflns_limit_k_max 18
_diffrn_reflns_limit_k_min -18
_diffrn_reflns_limit_l_max 24
_diffrn_reflns_limit_l_min -23
_diffrn_reflns_number 60176
_diffrn_reflns_theta_full 28.32
_diffrn_reflns_theta_max 28.32
_diffrn_reflns_theta_min 1.83
_exptl_absorpt_coefficient_mu 0.343
_exptl_absorpt_correction_T_max 0.9345
_exptl_absorpt_correction_T_min 0.9160
_exptl_absorpt_correction_type multi-scan
_exptl_absorpt_process_details 'Bruker SADABS'
_exptl_crystal_colour silver
_exptl_crystal_density_diffrn 1.521
_exptl_crystal_density_meas ?
_exptl_crystal_density_method 'not measured'
_exptl_crystal_description Block
_exptl_crystal_F_000 1520
_exptl_crystal_size_max 0.26
_exptl_crystal_size_mid 0.24
_exptl_crystal_size_min 0.20
_refine_diff_density_max 0.510
_refine_diff_density_min -0.524
_refine_diff_density_rms 0.049
_refine_ls_abs_structure_details 'Flack H D (1983), Acta Cryst. A39, 876-881'
_refine_ls_abs_structure_Flack -0.01(4)
_refine_ls_extinction_method none
_refine_ls_goodness_of_fit_ref 1.061
_refine_ls_hydrogen_treatment refxyz
_refine_ls_matrix_type full
_refine_ls_number_parameters 415
_refine_ls_number_reflns 7943
_refine_ls_number_restraints 0
_refine_ls_restrained_S_all 1.061
_refine_ls_R_factor_all 0.0249
_refine_ls_R_factor_gt 0.0241
_refine_ls_shift/su_max 0.002
_refine_ls_shift/su_mean 0.000
_refine_ls_structure_factor_coef Fsqd
_refine_ls_weighting_details 'calc w=1/[\s^2^(Fo^2^)+(0.0375P)^2^+1.1120P] where P=(Fo^2^+2Fc^2^)/3'
_refine_ls_weighting_scheme calc
_refine_ls_wR_factor_gt 0.0652
_refine_ls_wR_factor_ref 0.0658
_reflns_number_gt 7770
_reflns_number_total 7943
_reflns_threshold_expression >2sigma(I)
_cod_data_source_file jo5b01434_si_002.cif
_cod_data_source_block 20130318lt2_0m
_cod_depositor_comments
;
The following automatic conversions were performed:

data item '_symmetry_cell_setting' value 'Orthorhombic' was changed
to 'orthorhombic' in accordance with the
/home/saulius/struct/COD-crude-data/automatic-downloads/DataCite-retrospective/ACS/depositions/lib/dictionaries/cif_core.dic
dictionary named 'cif_core.dic' version 2.4.2 last updated on
2011-04-26.

data item '_exptl_crystal_density_meas' value 'none' was changed to
'?' -- the value is perceived as not measured.

Automatic conversion script
Id: cif_fix_values 6909 2019-04-08 15:41:33Z antanas 
;
_cod_original_sg_symbol_H-M P2(1)2(1)2(1)
_cod_database_code 4036298

loop_
_symmetry_equiv_pos_as_xyz
'x, y, z'
'-x+1/2, -y, z+1/2'
'-x, y+1/2, -z+1/2'
'x+1/2, -y+1/2, -z'

loop_
_atom_site_label
_atom_site_type_symbol
_atom_site_fract_x
_atom_site_fract_y
_atom_site_fract_z
_atom_site_U_iso_or_equiv
_atom_site_adp_type
_atom_site_occupancy
_atom_site_symmetry_multiplicity
_atom_site_calc_flag
_atom_site_refinement_flags
S1 S 0.54880(3) 0.58192(2) 1.001391(19) 0.01323(7) Uani 1 1 d .
P1 P 0.42065(3) 0.38369(3) 1.093518(19) 0.01158(7) Uani 1 1 d .
O1 O 0.56827(10) -0.03769(8) 0.92752(7) 0.0245(3) Uani 1 1 d .
O2 O 0.68331(9) -0.01671(8) 1.02101(7) 0.0219(2) Uani 1 1 d .
O3 O 0.54467(9) 0.64396(7) 0.93876(6) 0.0198(2) Uani 1 1 d .
O4 O 0.58521(10) 0.62222(9) 1.06873(7) 0.0244(2) Uani 1 1 d .
O5 O 0.43241(8) 0.53991(7) 1.01295(6) 0.0155(2) Uani 1 1 d .
O6 O 0.51599(9) 0.39432(8) 1.13993(6) 0.0180(2) Uani 1 1 d .
O7 O 0.31775(9) 0.43075(7) 1.12770(6) 0.0184(2) Uani 1 1 d .
O8 O 0.38266(9) 0.28192(7) 1.07299(6) 0.0164(2) Uani 1 1 d .
N1 N 0.60734(10) 0.48102(9) 0.98327(7) 0.0152(2) Uani 1 1 d .
H1A H 0.6752 0.4680 0.9904 0.018 Uiso 1 1 calc R
C1 C 0.58653(16) -0.13878(11) 0.93348(10) 0.0265(4) Uani 1 1 d .
H1B H 0.5437 -0.1721 0.8963 0.040 Uiso 1 1 calc R
H1C H 0.5659 -0.1605 0.9830 0.040 Uiso 1 1 calc R
H1D H 0.6623 -0.1523 0.9252 0.040 Uiso 1 1 calc R
C2 C 0.62264(12) 0.01569(11) 0.97579(8) 0.0169(3) Uani 1 1 d .
C3 C 0.59908(12) 0.11891(11) 0.96725(8) 0.0157(3) Uani 1 1 d .
C4 C 0.65428(11) 0.18299(10) 1.01163(8) 0.0152(3) Uani 1 1 d .
H4B H 0.7054 0.1602 1.0461 0.018 Uiso 1 1 calc R
C5 C 0.63530(11) 0.27961(10) 1.00597(8) 0.0146(3) Uani 1 1 d .
H5A H 0.6737 0.3231 1.0361 0.017 Uiso 1 1 calc R
C6 C 0.55963(11) 0.31246(10) 0.95586(8) 0.0138(3) Uani 1 1 d .
C7 C 0.50532(13) 0.24868(11) 0.91047(9) 0.0199(3) Uani 1 1 d .
H7A H 0.4545 0.2715 0.8758 0.024 Uiso 1 1 calc R
C8 C 0.52518(13) 0.15203(11) 0.91571(9) 0.0204(3) Uani 1 1 d .
H8A H 0.4887 0.1087 0.8844 0.024 Uiso 1 1 calc R
C9 C 0.52672(11) 0.41552(10) 0.95290(8) 0.0133(3) Uani 1 1 d .
H9A H 0.5110 0.4334 0.9005 0.016 Uiso 1 1 calc R
C10 C 0.42888(11) 0.43714(9) 1.00106(8) 0.0124(2) Uani 1 1 d .
H10A H 0.3628 0.4209 0.9727 0.015 Uiso 1 1 calc R
C11 C 0.32408(18) 0.52125(13) 1.16498(11) 0.0336(4) Uani 1 1 d .
H11A H 0.2530 0.5396 1.1825 0.050 Uiso 1 1 calc R
H11B H 0.3508 0.5694 1.1305 0.050 Uiso 1 1 calc R
H11C H 0.3728 0.5162 1.2072 0.050 Uiso 1 1 calc R
C12 C 0.35484(15) 0.21246(12) 1.12939(10) 0.0282(4) Uani 1 1 d .
H12A H 0.3330 0.1530 1.1056 0.042 Uiso 1 1 calc R
H12B H 0.2959 0.2369 1.1595 0.042 Uiso 1 1 calc R
H12C H 0.4169 0.2006 1.1611 0.042 Uiso 1 1 calc R
S11 S 0.79086(3) 0.79323(2) 0.71069(2) 0.01420(7) Uani 1 1 d .
P11 P 0.82538(3) 0.62039(3) 0.86652(2) 0.01571(8) Uani 1 1 d .
O11 O 0.70395(9) 0.18620(7) 0.68170(7) 0.0181(2) Uani 1 1 d .
O12 O 0.53764(9) 0.20337(8) 0.72539(6) 0.0194(2) Uani 1 1 d .
O13 O 0.70595(9) 0.84980(8) 0.68140(7) 0.0207(2) Uani 1 1 d .
O14 O 0.89710(9) 0.82740(8) 0.70386(6) 0.0214(2) Uani 1 1 d .
O15 O 0.76328(9) 0.77697(7) 0.79650(6) 0.0196(2) Uani 1 1 d .
O16 O 0.78599(9) 0.53061(8) 0.89804(6) 0.0182(2) Uani 1 1 d .
O17 O 0.91991(9) 0.61532(9) 0.81067(6) 0.0231(2) Uani 1 1 d .
O18 O 0.86450(10) 0.69455(9) 0.92559(6) 0.0263(3) Uani 1 1 d .
N11 N 0.78000(10) 0.68346(8) 0.68284(7) 0.0134(2) Uani 1 1 d .
H11D H 0.8144 0.6558 0.6463 0.016 Uiso 1 1 calc R
C21 C 0.68137(13) 0.08621(10) 0.67079(9) 0.0199(3) Uani 1 1 d .
H21A H 0.7446 0.0547 0.6505 0.030 Uiso 1 1 calc R
H21B H 0.6217 0.0792 0.6362 0.030 Uiso 1 1 calc R
H21C H 0.6626 0.0572 0.7183 0.030 Uiso 1 1 calc R
C22 C 0.62331(11) 0.23718(10) 0.70926(8) 0.0131(2) Uani 1 1 d .
C23 C 0.64935(11) 0.34015(10) 0.71662(8) 0.0129(3) Uani 1 1 d .
C24 C 0.74710(11) 0.37700(10) 0.69426(8) 0.0151(3) Uani 1 1 d .
H24A H 0.8007 0.3358 0.6756 0.018 Uiso 1 1 calc R
C25 C 0.76681(11) 0.47448(10) 0.69916(8) 0.0154(3) Uani 1 1 d .
H25A H 0.8335 0.4997 0.6837 0.018 Uiso 1 1 calc R
C26 C 0.68809(11) 0.53423(10) 0.72682(7) 0.0124(3) Uani 1 1 d .
C27 C 0.59031(11) 0.49668(10) 0.74966(8) 0.0152(3) Uani 1 1 d .
H27A H 0.5370 0.5377 0.7689 0.018 Uiso 1 1 calc R
C28 C 0.57034(11) 0.40003(10) 0.74447(8) 0.0152(3) Uani 1 1 d .
H28A H 0.5035 0.3749 0.7597 0.018 Uiso 1 1 calc R
C29 C 0.69992(11) 0.64067(9) 0.73239(8) 0.0121(2) Uani 1 1 d .
H29A H 0.6295 0.6682 0.7177 0.014 Uiso 1 1 calc R
C30 C 0.72528(12) 0.68076(10) 0.81070(8) 0.0145(3) Uani 1 1 d .
H30A H 0.6574 0.6845 0.8396 0.017 Uiso 1 1 calc R
C31 C 1.02782(16) 0.5978(3) 0.83096(13) 0.0843(13) Uani 1 1 d .
H31A H 1.0726 0.5978 0.7865 0.126 Uiso 1 1 calc R
H31B H 1.0329 0.5359 0.8555 0.126 Uiso 1 1 calc R
H31C H 1.0522 0.6476 0.8648 0.126 Uiso 1 1 calc R
C32 C 0.82291(14) 0.69659(13) 1.00034(9) 0.0254(3) Uani 1 1 d .
H32A H 0.8574 0.7479 1.0281 0.038 Uiso 1 1 calc R
H32B H 0.8375 0.6357 1.0246 0.038 Uiso 1 1 calc R
H32C H 0.7457 0.7075 0.9989 0.038 Uiso 1 1 calc R

loop_
_atom_site_aniso_label
_atom_site_aniso_U_11
_atom_site_aniso_U_22
_atom_site_aniso_U_33
_atom_site_aniso_U_23
_atom_site_aniso_U_13
_atom_site_aniso_U_12
S1 0.01367(15) 0.01051(14) 0.01553(15) 0.00028(12) -0.00025(12) -0.00122(11)
P1 0.01228(15) 0.00960(14) 0.01286(15) 0.00044(12) 0.00016(12) -0.00044(12)
O1 0.0322(6) 0.0120(5) 0.0294(6) -0.0038(4) -0.0095(5) 0.0032(4)
O2 0.0238(5) 0.0165(5) 0.0253(6) 0.0024(4) -0.0044(4) 0.0027(4)
O3 0.0216(5) 0.0147(5) 0.0231(5) 0.0056(4) 0.0042(4) 0.0003(4)
O4 0.0240(6) 0.0259(6) 0.0233(6) -0.0073(5) -0.0054(5) -0.0015(5)
O5 0.0138(5) 0.0090(4) 0.0236(5) 0.0012(4) 0.0022(4) 0.0002(4)
O6 0.0187(5) 0.0189(5) 0.0165(5) 0.0019(4) -0.0040(4) -0.0021(4)
O7 0.0186(5) 0.0159(5) 0.0205(5) -0.0019(4) 0.0047(4) 0.0025(4)
O8 0.0197(5) 0.0107(5) 0.0188(5) 0.0005(4) 0.0008(4) -0.0037(4)
N1 0.0121(5) 0.0124(5) 0.0210(6) 0.0008(5) 0.0003(4) 0.0007(4)
C1 0.0363(9) 0.0120(7) 0.0311(9) -0.0029(6) -0.0036(7) 0.0023(6)
C2 0.0175(7) 0.0149(7) 0.0182(7) -0.0008(5) 0.0014(5) 0.0023(5)
C3 0.0179(6) 0.0140(6) 0.0154(6) -0.0003(5) 0.0015(5) 0.0034(5)
C4 0.0135(6) 0.0171(7) 0.0149(6) -0.0003(5) -0.0007(5) 0.0042(5)
C5 0.0136(6) 0.0157(6) 0.0144(6) -0.0028(5) 0.0000(5) 0.0010(5)
C6 0.0162(6) 0.0127(6) 0.0124(6) 0.0004(5) 0.0022(5) 0.0017(5)
C7 0.0254(7) 0.0169(7) 0.0174(7) -0.0011(6) -0.0079(6) 0.0045(6)
C8 0.0254(8) 0.0156(7) 0.0201(7) -0.0031(6) -0.0086(6) 0.0008(6)
C9 0.0155(6) 0.0126(6) 0.0118(6) 0.0006(5) 0.0004(5) 0.0002(5)
C10 0.0141(6) 0.0081(6) 0.0148(6) 0.0003(5) -0.0005(5) -0.0004(4)
C11 0.0480(11) 0.0194(8) 0.0333(9) -0.0077(7) 0.0172(9) 0.0044(8)
C12 0.0326(9) 0.0193(7) 0.0327(9) 0.0124(7) -0.0048(7) -0.0095(7)
S11 0.01687(16) 0.01063(14) 0.01510(15) -0.00098(12) 0.00326(12) -0.00299(12)
P11 0.01389(16) 0.02057(18) 0.01267(16) -0.00002(14) 0.00117(13) -0.00310(14)
O11 0.0157(5) 0.0104(5) 0.0283(6) -0.0042(4) 0.0042(4) -0.0015(4)
O12 0.0166(5) 0.0153(5) 0.0262(6) -0.0035(4) 0.0065(4) -0.0037(4)
O13 0.0235(5) 0.0132(5) 0.0253(6) 0.0004(4) 0.0011(5) 0.0012(4)
O14 0.0201(5) 0.0196(5) 0.0246(6) -0.0027(4) 0.0053(4) -0.0075(4)
O15 0.0335(6) 0.0114(5) 0.0141(5) -0.0025(4) 0.0053(4) -0.0065(4)
O16 0.0166(5) 0.0198(5) 0.0182(5) 0.0028(4) 0.0015(4) 0.0010(4)
O17 0.0139(5) 0.0389(7) 0.0166(5) 0.0005(5) 0.0024(4) -0.0025(5)
O18 0.0293(6) 0.0346(7) 0.0151(5) -0.0034(5) 0.0016(4) -0.0158(5)
N11 0.0162(5) 0.0102(5) 0.0138(5) -0.0021(4) 0.0041(4) -0.0020(4)
C21 0.0192(7) 0.0105(6) 0.0301(8) -0.0042(6) 0.0013(6) -0.0012(5)
C22 0.0157(6) 0.0120(6) 0.0117(6) -0.0001(5) 0.0004(5) -0.0004(5)
C23 0.0149(6) 0.0111(6) 0.0126(6) -0.0006(5) 0.0007(5) -0.0013(5)
C24 0.0137(6) 0.0122(6) 0.0194(7) -0.0016(5) 0.0041(5) 0.0004(5)
C25 0.0130(6) 0.0133(6) 0.0200(7) -0.0001(5) 0.0033(5) -0.0016(5)
C26 0.0129(6) 0.0118(6) 0.0124(6) -0.0005(5) -0.0005(5) -0.0014(5)
C27 0.0134(6) 0.0143(6) 0.0180(7) -0.0015(5) 0.0031(5) 0.0015(5)
C28 0.0126(6) 0.0159(7) 0.0171(6) -0.0003(5) 0.0035(5) -0.0019(5)
C29 0.0127(6) 0.0105(6) 0.0130(6) -0.0006(5) 0.0020(5) -0.0011(5)
C30 0.0165(6) 0.0115(6) 0.0153(6) -0.0006(5) 0.0028(5) -0.0023(5)
C31 0.0148(9) 0.209(4) 0.0286(11) 0.0080(18) 0.0008(8) 0.0180(16)
C32 0.0245(7) 0.0361(9) 0.0157(7) -0.0048(7) 0.0016(6) -0.0051(7)

loop_
_atom_type_symbol
_atom_type_description
_atom_type_scat_dispersion_real
_atom_type_scat_dispersion_imag
_atom_type_scat_source
C C 0.0033 0.0016 'International Tables Vol C Tables 4.2.6.8 and 6.1.1.4'
H H 0.0000 0.0000 'International Tables Vol C Tables 4.2.6.8 and 6.1.1.4'
N N 0.0061 0.0033 'International Tables Vol C Tables 4.2.6.8 and 6.1.1.4'
O O 0.0106 0.0060 'International Tables Vol C Tables 4.2.6.8 and 6.1.1.4'
P P 0.1023 0.0942 'International Tables Vol C Tables 4.2.6.8 and 6.1.1.4'
S S 0.1246 0.1234 'International Tables Vol C Tables 4.2.6.8 and 6.1.1.4'

loop_
_geom_angle_atom_site_label_1
_geom_angle_atom_site_label_2
_geom_angle_atom_site_label_3
_geom_angle
O4 S1 O3 116.51(7)
O4 S1 O5 109.37(7)
O3 S1 O5 107.35(6)
O4 S1 N1 112.08(7)
O3 S1 N1 112.89(7)
O5 S1 N1 96.61(6)
O6 P1 O8 118.67(6)
O6 P1 O7 113.53(6)
O8 P1 O7 103.33(6)
O6 P1 C10 115.64(6)
O8 P1 C10 100.24(6)
O7 P1 C10 103.33(6)
C2 O1 C1 115.08(13)
C10 O5 S1 112.13(9)
C11 O7 P1 120.60(11)
C12 O8 P1 121.70(11)
C9 N1 S1 108.13(9)
C9 N1 H1A 125.9
S1 N1 H1A 125.9
O1 C1 H1B 109.5
O1 C1 H1C 109.5
H1B C1 H1C 109.5
O1 C1 H1D 109.5
H1B C1 H1D 109.5
H1C C1 H1D 109.5
O2 C2 O1 123.41(14)
O2 C2 C3 124.31(14)
O1 C2 C3 112.28(13)
C4 C3 C8 119.92(14)
C4 C3 C2 118.28(13)
C8 C3 C2 121.79(13)
C5 C4 C3 120.60(13)
C5 C4 H4B 119.7
C3 C4 H4B 119.7
C4 C5 C6 119.47(13)
C4 C5 H5A 120.3
C6 C5 H5A 120.3
C5 C6 C7 120.14(13)
C5 C6 C9 121.95(13)
C7 C6 C9 117.71(13)
C8 C7 C6 120.29(14)
C8 C7 H7A 119.9
C6 C7 H7A 119.9
C7 C8 C3 119.55(14)
C7 C8 H8A 120.2
C3 C8 H8A 120.2
N1 C9 C6 113.63(12)
N1 C9 C10 102.26(11)
C6 C9 C10 112.88(11)
N1 C9 H9A 109.3
C6 C9 H9A 109.3
C10 C9 H9A 109.3
O5 C10 C9 104.79(11)
O5 C10 P1 105.86(9)
C9 C10 P1 118.69(10)
O5 C10 H10A 109.0
C9 C10 H10A 109.0
P1 C10 H10A 109.0
O7 C11 H11A 109.5
O7 C11 H11B 109.5
H11A C11 H11B 109.5
O7 C11 H11C 109.5
H11A C11 H11C 109.5
H11B C11 H11C 109.5
O8 C12 H12A 109.5
O8 C12 H12B 109.5
H12A C12 H12B 109.5
O8 C12 H12C 109.5
H12A C12 H12C 109.5
H12B C12 H12C 109.5
O14 S11 O13 118.44(7)
O14 S11 O15 109.51(7)
O13 S11 O15 106.07(7)
O14 S11 N11 111.85(7)
O13 S11 N11 110.56(7)
O15 S11 N11 98.34(6)
O16 P11 O17 117.81(7)
O16 P11 O18 114.34(7)
O17 P11 O18 103.50(7)
O16 P11 C30 112.61(6)
O17 P11 C30 100.74(7)
O18 P11 C30 106.34(7)
C22 O11 C21 115.15(11)
C30 O15 S11 111.89(9)
C31 O17 P11 124.31(13)
C32 O18 P11 122.32(11)
C29 N11 S11 104.86(9)
C29 N11 H11D 127.6
S11 N11 H11D 127.6
O11 C21 H21A 109.5
O11 C21 H21B 109.5
H21A C21 H21B 109.5
O11 C21 H21C 109.5
H21A C21 H21C 109.5
H21B C21 H21C 109.5
O12 C22 O11 123.34(13)
O12 C22 C23 123.70(13)
O11 C22 C23 112.95(12)
C24 C23 C28 120.33(13)
C24 C23 C22 121.96(13)
C28 C23 C22 117.66(13)
C23 C24 C25 120.25(13)
C23 C24 H24A 119.9
C25 C24 H24A 119.9
C26 C25 C24 119.47(13)
C26 C25 H25A 120.3
C24 C25 H25A 120.3
C25 C26 C27 120.00(13)
C25 C26 C29 123.74(12)
C27 C26 C29 116.25(12)
C28 C27 C26 120.65(13)
C28 C27 H27A 119.7
C26 C27 H27A 119.7
C27 C28 C23 119.30(13)
C27 C28 H28A 120.3
C23 C28 H28A 120.3
N11 C29 C26 115.60(11)
N11 C29 C30 105.39(11)
C26 C29 C30 116.15(11)
N11 C29 H29A 106.3
C26 C29 H29A 106.3
C30 C29 H29A 106.3
O15 C30 C29 104.08(11)
O15 C30 P11 107.82(10)
C29 C30 P11 118.38(10)
O15 C30 H30A 108.7
C29 C30 H30A 108.7
P11 C30 H30A 108.7
O17 C31 H31A 109.5
O17 C31 H31B 109.5
H31A C31 H31B 109.5
O17 C31 H31C 109.5
H31A C31 H31C 109.5
H31B C31 H31C 109.5
O18 C32 H32A 109.5
O18 C32 H32B 109.5
H32A C32 H32B 109.5
O18 C32 H32C 109.5
H32A C32 H32C 109.5
H32B C32 H32C 109.5

loop_
_geom_bond_atom_site_label_1
_geom_bond_atom_site_label_2
_geom_bond_distance
S1 O4 1.4186(12)
S1 O3 1.4310(11)
S1 O5 1.5882(10)
S1 N1 1.6324(12)
P1 O6 1.4679(11)
P1 O8 1.5551(11)
P1 O7 1.5763(11)
P1 C10 1.8361(15)
O1 C2 1.3382(19)
O1 C1 1.4459(18)
O2 C2 1.2062(19)
O5 C10 1.4638(15)
O7 C11 1.444(2)
O8 C12 1.4554(19)
N1 C9 1.4742(18)
N1 H1A 0.8800
C1 H1B 0.9800
C1 H1C 0.9800
C1 H1D 0.9800
C2 C3 1.491(2)
C3 C4 1.392(2)
C3 C8 1.394(2)
C4 C5 1.3850(19)
C4 H4B 0.9500
C5 C6 1.391(2)
C5 H5A 0.9500
C6 C7 1.394(2)
C6 C9 1.5099(19)
C7 C8 1.387(2)
C7 H7A 0.9500
C8 H8A 0.9500
C9 C10 1.5346(19)
C9 H9A 1.0000
C10 H10A 1.0000
C11 H11A 0.9800
C11 H11B 0.9800
C11 H11C 0.9800
C12 H12A 0.9800
C12 H12B 0.9800
C12 H12C 0.9800
S11 O14 1.4213(11)
S11 O13 1.4310(12)
S11 O15 1.6058(11)
S11 N11 1.6315(12)
P11 O16 1.4721(12)
P11 O17 1.5584(11)
P11 O18 1.5721(12)
P11 C30 1.8207(15)
O11 C22 1.3361(17)
O11 C21 1.4497(17)
O12 C22 1.2104(18)
O15 C30 1.4589(16)
O17 C31 1.423(2)
O18 C32 1.4487(19)
N11 C29 1.4742(17)
N11 H11D 0.8800
C21 H21A 0.9800
C21 H21B 0.9800
C21 H21C 0.9800
C22 C23 1.4923(19)
C23 C24 1.3906(19)
C23 C28 1.3948(19)
C24 C25 1.3977(19)
C24 H24A 0.9500
C25 C26 1.3897(19)
C25 H25A 0.9500
C26 C27 1.3973(19)
C26 C29 1.5096(18)
C27 C28 1.3871(19)
C27 H27A 0.9500
C28 H28A 0.9500
C29 C30 1.5569(19)
C29 H29A 1.0000
C30 H30A 1.0000
C31 H31A 0.9800
C31 H31B 0.9800
C31 H31C 0.9800
C32 H32A 0.9800
C32 H32B 0.9800
C32 H32C 0.9800

loop_
_geom_hbond_atom_site_label_D
_geom_hbond_atom_site_label_H
_geom_hbond_atom_site_label_A
_geom_hbond_distance_DH
_geom_hbond_distance_HA
_geom_hbond_distance_DA
_geom_hbond_angle_DHA
_geom_hbond_site_symmetry_A
N11 H11D O6 0.88 2.24 2.8880(16) 129.9 2_664
N1 H1A O16 0.88 2.34 2.8065(16) 113.0 .

loop_
_geom_torsion_atom_site_label_1
_geom_torsion_atom_site_label_2
_geom_torsion_atom_site_label_3
_geom_torsion_atom_site_label_4
_geom_torsion
O4 S1 O5 C10 -117.71(10)
O3 S1 O5 C10 115.02(10)
N1 S1 O5 C10 -1.49(10)
O6 P1 O7 C11 39.96(14)
O8 P1 O7 C11 169.81(12)
C10 P1 O7 C11 -86.07(13)
O6 P1 O8 C12 58.60(14)
O7 P1 O8 C12 -68.06(13)
C10 P1 O8 C12 -174.53(12)
O4 S1 N1 C9 139.89(10)
O3 S1 N1 C9 -86.16(10)
O5 S1 N1 C9 25.85(10)
C1 O1 C2 O2 0.5(2)
C1 O1 C2 C3 -179.26(14)
O2 C2 C3 C4 3.4(2)
O1 C2 C3 C4 -176.89(13)
O2 C2 C3 C8 -177.62(16)
O1 C2 C3 C8 2.1(2)
C8 C3 C4 C5 1.0(2)
C2 C3 C4 C5 -179.92(13)
C3 C4 C5 C6 0.6(2)
C4 C5 C6 C7 -1.6(2)
C4 C5 C6 C9 173.22(13)
C5 C6 C7 C8 1.0(2)
C9 C6 C7 C8 -174.05(15)
C6 C7 C8 C3 0.7(3)
C4 C3 C8 C7 -1.7(2)
C2 C3 C8 C7 179.34(15)
S1 N1 C9 C6 -161.93(10)
S1 N1 C9 C10 -39.96(12)
C5 C6 C9 N1 23.25(19)
C7 C6 C9 N1 -161.83(13)
C5 C6 C9 C10 -92.62(16)
C7 C6 C9 C10 82.30(16)
S1 O5 C10 C9 -21.87(13)
S1 O5 C10 P1 104.37(8)
N1 C9 C10 O5 37.64(13)
C6 C9 C10 O5 160.12(11)
N1 C9 C10 P1 -80.19(12)
C6 C9 C10 P1 42.30(15)
O6 P1 C10 O5 -67.80(10)
O8 P1 C10 O5 163.34(9)
O7 P1 C10 O5 56.88(10)
O6 P1 C10 C9 49.46(12)
O8 P1 C10 C9 -79.40(11)
O7 P1 C10 C9 174.14(10)
O14 S11 O15 C30 -125.76(10)
O13 S11 O15 C30 105.35(10)
N11 S11 O15 C30 -8.96(11)
O16 P11 O17 C31 -74.7(3)
O18 P11 O17 C31 52.6(3)
C30 P11 O17 C31 162.5(3)
O16 P11 O18 C32 -27.16(16)
O17 P11 O18 C32 -156.59(13)
C30 P11 O18 C32 97.75(14)
O14 S11 N11 C29 144.87(9)
O13 S11 N11 C29 -80.84(10)
O15 S11 N11 C29 29.88(10)
C21 O11 C22 O12 1.1(2)
C21 O11 C22 C23 -177.76(13)
O12 C22 C23 C24 -176.94(14)
O11 C22 C23 C24 1.9(2)
O12 C22 C23 C28 0.7(2)
O11 C22 C23 C28 179.60(12)
C28 C23 C24 C25 -0.3(2)
C22 C23 C24 C25 177.28(14)
C23 C24 C25 C26 0.2(2)
C24 C25 C26 C27 0.2(2)
C24 C25 C26 C29 -178.17(13)
C25 C26 C27 C28 -0.5(2)
C29 C26 C27 C28 177.93(13)
C26 C27 C28 C23 0.5(2)
C24 C23 C28 C27 0.0(2)
C22 C23 C28 C27 -177.74(14)
S11 N11 C29 C26 -170.14(10)
S11 N11 C29 C30 -40.43(12)
C25 C26 C29 N11 22.1(2)
C27 C26 C29 N11 -156.27(12)
C25 C26 C29 C30 -102.13(16)
C27 C26 C29 C30 79.46(16)
S11 O15 C30 C29 -13.94(13)
S11 O15 C30 P11 112.60(9)
N11 C29 C30 O15 34.20(14)
C26 C29 C30 O15 163.58(12)
N11 C29 C30 P11 -85.42(12)
C26 C29 C30 P11 43.97(16)
O16 P11 C30 O15 167.37(8)
O17 P11 C30 O15 -66.25(10)
O18 P11 C30 O15 41.40(11)
O16 P11 C30 C29 -74.97(12)
O17 P11 C30 C29 51.41(12)
O18 P11 C30 C29 159.06(10)
